data_1503279
loop_
_publ_author_name
'Suzuki, Shuichi'
'Fukui, Kozo'
'Fuyuhiro, Akira'
'Sato, Kazunobu'
'Takui, Takeji'
'Nakasuji, Kazuhiro'
'Morita, Yasushi'

_publ_section_title
;
 Hexaazaphenalene derivatives: one-pot synthesis, hydrogen-bonded chiral
 helix, and fluorescence properties.
;
_journal_issue 21
_journal_name_full 'Organic letters'
_journal_page_first 5036
_journal_page_last 5039
_journal_paper_doi 10.1021/ol102200v
_journal_volume 12
_journal_year 2010
_chemical_formula_moiety 'C28 H49 Cl2 N7 '
_chemical_formula_sum 'C28 H49 Cl2 N7'
_chemical_formula_weight 554.65
_space_group_IT_number 14
_symmetry_cell_setting monoclinic
_symmetry_Int_Tables_number 14
_symmetry_space_group_name_Hall '-P 2ybc'
_symmetry_space_group_name_H-M 'P 1 21/c 1'
_cell_angle_alpha 90.0000
_cell_angle_beta 106.484(6)
_cell_angle_gamma 90.0000
_cell_formula_units_Z 4
_cell_length_a 12.412(7)
_cell_length_b 19.626(11)
_cell_length_c 13.146(8)
_cell_measurement_reflns_used 6920
_cell_measurement_temperature 200.1
_cell_measurement_theta_max 27.5
_cell_measurement_theta_min 3.7
_cell_volume 3071(3)
_computing_cell_refinement CRYSTALCLEAR
_computing_data_collection CRYSTALCLEAR
_computing_data_reduction CrystalStructure
_computing_publication_material 'CrystalStructure 3.8'
_computing_structure_refinement SHELXL
_computing_structure_solution SYSTEM90
_diffrn_ambient_temperature 200.1
_diffrn_detector_area_resol_mean 7.31
_diffrn_measured_fraction_theta_full 0.989
_diffrn_measured_fraction_theta_max 0.989
_diffrn_measurement_device_type 'Rigaku Mercury'
_diffrn_measurement_method \w
_diffrn_radiation_type 'Mo K\a'
_diffrn_radiation_wavelength 0.71070
_diffrn_reflns_av_R_equivalents 0.027
_diffrn_reflns_limit_h_max 14
_diffrn_reflns_limit_h_min -16
_diffrn_reflns_limit_k_max 25
_diffrn_reflns_limit_k_min -25
_diffrn_reflns_limit_l_max 16
_diffrn_reflns_limit_l_min -17
_diffrn_reflns_number 30227
_diffrn_reflns_theta_full 27.48
_diffrn_reflns_theta_max 27.48
_exptl_absorpt_coefficient_mu 0.240
_exptl_absorpt_correction_T_max 0.887
_exptl_absorpt_correction_T_min 0.759
_exptl_absorpt_correction_type multi-scan
_exptl_absorpt_process_details 'Jacobson, R. (1998) Private communication'
_exptl_crystal_colour colorless
_exptl_crystal_density_diffrn 1.200
_exptl_crystal_density_method 'not measured'
_exptl_crystal_description block
_exptl_crystal_F_000 1200.00
_exptl_crystal_size_max 0.70
_exptl_crystal_size_mid 0.60
_exptl_crystal_size_min 0.50
_refine_diff_density_max 1.14
_refine_diff_density_min -0.68
_refine_ls_extinction_method none
_refine_ls_goodness_of_fit_ref 1.091
_refine_ls_hydrogen_treatment noref
_refine_ls_number_parameters 335
_refine_ls_number_reflns 6964
_refine_ls_R_factor_gt 0.0849
_refine_ls_shift/su_max 0.0000
_refine_ls_structure_factor_coef Fsqd
_refine_ls_weighting_details 'w = 1/[\s^2^(Fo^2^)+(0.1123P)^2^+3.5341P] where P=(Fo^2^+2Fc^2^)/3'
_refine_ls_weighting_scheme calc
_refine_ls_wR_factor_ref 0.2281
_reflns_number_gt 6357
_reflns_number_total 6964
_reflns_threshold_expression F^2^>2.0\s(F^2^)
_cod_data_source_file ol102200v_si_002.cif
_cod_data_source_block TBHAP-NEt4
_cod_original_formula_sum 'C28 H49 Cl2 N7 '
_cod_database_code 1503279

loop_
_symmetry_equiv_pos_site_id
_symmetry_equiv_pos_as_xyz
1 +X,+Y,+Z
2 -X,1/2+Y,1/2-Z
3 -X,-Y,-Z
4 +X,1/2-Y,1/2+Z

loop_
_atom_site_label
_atom_site_type_symbol
_atom_site_fract_x
_atom_site_fract_y
_atom_site_fract_z
_atom_site_U_iso_or_equiv
_atom_site_adp_type
_atom_site_occupancy
_atom_site_symmetry_multiplicity
_atom_site_calc_flag
_atom_site_refinement_flags
C(L1) Cl 0.94724(7) 0.20499(7) 0.52903(8) 0.0730(3) Uani 1.00 1 d .
C(L2) Cl 1.16914(13) 0.14662(9) 0.60524(12) 0.1096(5) Uani 1.00 1 d .
N(1) N 0.43755(15) 0.25982(9) 0.43256(15) 0.0232(3) Uani 1.00 1 d .
N(2) N 0.23461(16) 0.26083(10) 0.39174(16) 0.0251(4) Uani 1.00 1 d .
N(3) N 0.12983(15) 0.16546(10) 0.31261(16) 0.0251(4) Uani 1.00 1 d .
N(4) N 0.22516(15) 0.06283(9) 0.28227(14) 0.0209(3) Uani 1.00 1 d .
N(5) N 0.42249(14) 0.06062(9) 0.32550(14) 0.0193(3) Uani 1.00 1 d .
N(6) N 0.53033(15) 0.16083(9) 0.40033(15) 0.0218(3) Uani 1.00 1 d .
N(7) N 0.69879(16) 0.33450(10) 0.26213(15) 0.0246(4) Uani 1.00 1 d .
C(1) C 0.33725(18) 0.28789(11) 0.42869(17) 0.0218(4) Uani 1.00 1 d .
C(2) C 0.23061(18) 0.19626(11) 0.35366(17) 0.0212(4) Uani 1.00 1 d .
C(3) C 0.13426(17) 0.10107(11) 0.28010(17) 0.0216(4) Uani 1.00 1 d .
C(4) C 0.32573(17) 0.09403(10) 0.32120(15) 0.0179(3) Uani 1.00 1 d .
C(5) C 0.51775(17) 0.09625(10) 0.36496(16) 0.0183(3) Uani 1.00 1 d .
C(6) C 0.43368(17) 0.19462(10) 0.39677(16) 0.0192(4) Uani 1.00 1 d .
C(7) C 0.33016(17) 0.16149(10) 0.35716(15) 0.0186(4) Uani 1.00 1 d .
C(8) C 0.3398(2) 0.35943(11) 0.47574(18) 0.0266(4) Uani 1.00 1 d .
C(9) C 0.02114(18) 0.06470(12) 0.2374(2) 0.0284(5) Uani 1.00 1 d .
C(10) C 0.62605(17) 0.05574(11) 0.37394(17) 0.0207(4) Uani 1.00 1 d .
C(11) C 0.4467(3) 0.39893(16) 0.4725(3) 0.0563(8) Uani 1.00 1 d .
C(12) C 0.2431(3) 0.40116(18) 0.4121(4) 0.0854(16) Uani 1.00 1 d .
C(13) C 0.3410(6) 0.3524(2) 0.5882(3) 0.102(2) Uani 1.00 1 d .
C(14) C -0.0769(2) 0.11476(15) 0.2193(2) 0.0434(7) Uani 1.00 1 d .
C(15) C 0.0117(2) 0.01197(15) 0.3202(2) 0.0419(6) Uani 1.00 1 d .
C(16) C 0.0163(2) 0.02985(15) 0.1325(2) 0.0376(5) Uani 1.00 1 d .
C(17) C 0.6349(2) 0.00020(12) 0.4581(2) 0.0303(5) Uani 1.00 1 d .
C(18) C 0.6198(2) 0.02251(15) 0.2676(2) 0.0377(6) Uani 1.00 1 d .
C(19) C 0.7309(2) 0.10000(13) 0.4088(2) 0.0329(5) Uani 1.00 1 d .
C(20) C 0.5952(2) 0.36460(12) 0.1829(2) 0.0305(5) Uani 1.00 1 d .
C(21) C 0.4845(2) 0.33389(15) 0.1880(2) 0.0386(6) Uani 1.00 1 d .
C(22) C 0.6981(2) 0.34841(15) 0.3754(2) 0.0377(5) Uani 1.00 1 d .
C(23) C 0.7032(2) 0.42354(17) 0.4051(2) 0.0492(7) Uani 1.00 1 d .
C(24) C 0.8001(2) 0.36682(13) 0.2382(2) 0.0339(5) Uani 1.00 1 d .
C(25) C 0.9133(2) 0.34237(17) 0.3076(2) 0.0465(7) Uani 1.00 1 d .
C(26) C 0.7008(2) 0.25761(13) 0.2498(2) 0.0332(5) Uani 1.00 1 d .
C(27) C 0.6971(2) 0.23329(14) 0.1395(2) 0.0401(6) Uani 1.00 1 d .
C(28) C 1.0917(2) 0.2207(2) 0.5698(3) 0.0614(9) Uani 1.00 1 d .
H(1) H 0.5110 0.3736 0.5150 0.084 Uiso 1.00 1 c R
H(2) H 0.4500 0.4017 0.4032 0.085 Uiso 1.00 1 c R
H(3) H 0.4463 0.4421 0.5036 0.083 Uiso 1.00 1 c R
H(4) H 0.2470 0.4453 0.4381 0.098 Uiso 1.00 1 c R
H(5) H 0.2507 0.4042 0.3383 0.099 Uiso 1.00 1 c R
H(6) H 0.1759 0.3795 0.4075 0.100 Uiso 1.00 1 c R
H(7) H 0.2779 0.3287 0.5964 0.168 Uiso 1.00 1 c R
H(8) H 0.4081 0.3281 0.6254 0.169 Uiso 1.00 1 c R
H(9) H 0.3444 0.3966 0.6208 0.167 Uiso 1.00 1 c R
H(10) H -0.0761 0.1372 0.2840 0.050 Uiso 1.00 1 c R
H(11) H -0.0723 0.1479 0.1681 0.051 Uiso 1.00 1 c R
H(12) H -0.1468 0.0908 0.1941 0.051 Uiso 1.00 1 c R
H(13) H 0.0157 0.0339 0.3859 0.052 Uiso 1.00 1 c R
H(14) H -0.0558 -0.0126 0.2965 0.052 Uiso 1.00 1 c R
H(15) H 0.0740 -0.0197 0.3327 0.052 Uiso 1.00 1 c R
H(16) H -0.0531 0.0060 0.1073 0.045 Uiso 1.00 1 c R
H(17) H 0.0222 0.0626 0.0814 0.046 Uiso 1.00 1 c R
H(18) H 0.0765 -0.0023 0.1420 0.045 Uiso 1.00 1 c R
H(19) H 0.5703 -0.0288 0.4365 0.039 Uiso 1.00 1 c R
H(20) H 0.7003 -0.0263 0.4639 0.038 Uiso 1.00 1 c R
H(21) H 0.6378 0.0205 0.5237 0.039 Uiso 1.00 1 c R
H(22) H 0.5567 -0.0073 0.2481 0.048 Uiso 1.00 1 c R
H(23) H 0.6105 0.0570 0.2144 0.047 Uiso 1.00 1 c R
H(24) H 0.6862 -0.0022 0.2723 0.048 Uiso 1.00 1 c R
H(25) H 0.7962 0.0727 0.4148 0.041 Uiso 1.00 1 c R
H(26) H 0.7279 0.1350 0.3582 0.042 Uiso 1.00 1 c R
H(27) H 0.7357 0.1199 0.4759 0.041 Uiso 1.00 1 c R
H(28) H 0.4738 0.3407 0.2569 0.047 Uiso 1.00 1 c R
H(29) H 0.4227 0.3548 0.1367 0.047 Uiso 1.00 1 c R
H(30) H 0.4827 0.2862 0.1742 0.047 Uiso 1.00 1 c R
H(31) H 0.7696 0.4437 0.3968 0.064 Uiso 1.00 1 c R
H(32) H 0.6393 0.4467 0.3599 0.064 Uiso 1.00 1 c R
H(33) H 0.7016 0.4290 0.4768 0.064 Uiso 1.00 1 c R
H(34) H 0.9201 0.2943 0.3010 0.056 Uiso 1.00 1 c R
H(35) H 0.9726 0.3644 0.2882 0.056 Uiso 1.00 1 c R
H(36) H 0.9200 0.3526 0.3807 0.056 Uiso 1.00 1 c R
H(37) H 0.6307 0.2490 0.0901 0.046 Uiso 1.00 1 c R
H(38) H 0.7609 0.2517 0.1206 0.046 Uiso 1.00 1 c R
H(39) H 0.7008 0.1852 0.1377 0.047 Uiso 1.00 1 c R
H(40) H 0.5950 0.4124 0.1975 0.038 Uiso 1.00 1 c R
H(41) H 0.6034 0.3582 0.1143 0.038 Uiso 1.00 1 c R
H(42) H 0.6319 0.3290 0.3859 0.046 Uiso 1.00 1 c R
H(43) H 0.7622 0.3261 0.4215 0.046 Uiso 1.00 1 c R
H(44) H 0.7962 0.3564 0.1663 0.043 Uiso 1.00 1 c R
H(45) H 0.7959 0.4146 0.2461 0.043 Uiso 1.00 1 c R
H(46) H 0.7687 0.2404 0.2984 0.041 Uiso 1.00 1 c R
H(47) H 0.6384 0.2383 0.2677 0.042 Uiso 1.00 1 c R
H(48) H 1.1123 0.2417 0.5112 0.079 Uiso 1.00 1 c R
H(49) H 1.1086 0.2516 0.6273 0.079 Uiso 1.00 1 c R

loop_
_atom_site_aniso_label
_atom_site_aniso_U_11
_atom_site_aniso_U_22
_atom_site_aniso_U_33
_atom_site_aniso_U_12
_atom_site_aniso_U_13
_atom_site_aniso_U_23
C(L1) 0.0353(4) 0.1152(9) 0.0691(6) -0.0130(4) 0.0156(3) 0.0054(5)
C(L2) 0.0929(9) 0.1488(14) 0.0923(9) 0.0613(9) 0.0347(7) 0.0473(9)
N(1) 0.0217(8) 0.0191(8) 0.0263(9) 0.0014(6) 0.0028(7) -0.0041(6)
N(2) 0.0222(9) 0.0206(8) 0.0317(9) 0.0038(7) 0.0062(7) -0.0057(7)
N(3) 0.0177(8) 0.0222(8) 0.0349(10) 0.0008(6) 0.0065(7) -0.0050(7)
N(4) 0.0184(8) 0.0193(8) 0.0251(8) 0.0007(6) 0.0061(6) -0.0006(6)
N(5) 0.0171(8) 0.0181(8) 0.0227(8) 0.0013(6) 0.0057(6) 0.0007(6)
N(6) 0.0179(8) 0.0205(8) 0.0267(9) 0.0006(6) 0.0056(6) -0.0023(6)
N(7) 0.0247(9) 0.0232(9) 0.0245(9) -0.0029(7) 0.0048(7) 0.0023(7)
C(1) 0.0242(10) 0.0186(9) 0.0211(9) 0.0027(7) 0.0040(7) -0.0014(7)
C(2) 0.0199(9) 0.0207(9) 0.0226(9) 0.0023(7) 0.0055(7) -0.0003(7)
C(3) 0.0174(9) 0.0217(9) 0.0256(10) 0.0007(7) 0.0061(7) 0.0003(7)
C(4) 0.0181(9) 0.0184(9) 0.0175(8) 0.0014(7) 0.0053(7) 0.0023(7)
C(5) 0.0193(9) 0.0184(9) 0.0182(8) 0.0031(7) 0.0071(7) 0.0026(7)
C(6) 0.0199(9) 0.0177(9) 0.0196(9) 0.0014(7) 0.0049(7) 0.0002(7)
C(7) 0.0188(9) 0.0190(9) 0.0174(9) 0.0012(7) 0.0044(7) 0.0005(7)
C(8) 0.0302(11) 0.0202(10) 0.0282(11) 0.0025(8) 0.0062(8) -0.0064(8)
C(9) 0.0170(10) 0.0251(10) 0.0417(13) -0.0017(8) 0.0062(9) -0.0058(9)
C(10) 0.0175(9) 0.0219(9) 0.0233(9) 0.0024(7) 0.0063(7) -0.0000(7)
C(11) 0.0580(19) 0.0319(14) 0.085(2) -0.0050(13) 0.0294(18) -0.0143(15)
C(12) 0.072(2) 0.0319(16) 0.115(3) 0.0191(16) -0.034(2) -0.0263(19)
C(13) 0.227(6) 0.047(2) 0.062(2) -0.037(3) 0.090(3) -0.0248(18)
C(14) 0.0174(11) 0.0365(14) 0.072(2) 0.0019(9) 0.0052(11) -0.0096(13)
C(15) 0.0346(13) 0.0383(14) 0.0551(17) -0.0101(11) 0.0166(12) 0.0040(12)
C(16) 0.0243(11) 0.0411(14) 0.0430(14) -0.0039(10) 0.0022(10) -0.0114(11)
C(17) 0.0262(11) 0.0267(11) 0.0396(12) 0.0061(8) 0.0119(9) 0.0084(9)
C(18) 0.0310(12) 0.0519(16) 0.0324(12) 0.0099(11) 0.0126(10) -0.0092(11)
C(19) 0.0201(10) 0.0273(11) 0.0525(15) 0.0010(8) 0.0125(10) -0.0004(10)
C(20) 0.0309(12) 0.0268(11) 0.0309(11) 0.0023(9) 0.0042(9) 0.0032(9)
C(21) 0.0279(12) 0.0389(14) 0.0471(15) 0.0009(10) 0.0074(11) -0.0027(11)
C(22) 0.0397(14) 0.0463(15) 0.0276(12) -0.0058(11) 0.0103(10) -0.0002(10)
C(23) 0.0518(17) 0.0525(17) 0.0476(16) -0.0131(14) 0.0206(14) -0.0228(14)
C(24) 0.0321(12) 0.0316(12) 0.0385(13) -0.0074(9) 0.0110(10) 0.0009(10)
C(25) 0.0271(13) 0.0498(16) 0.0595(18) -0.0066(11) 0.0072(12) 0.0031(14)
C(26) 0.0310(12) 0.0234(11) 0.0424(13) -0.0009(9) 0.0057(10) 0.0062(9)
C(27) 0.0334(13) 0.0330(13) 0.0498(15) 0.0052(10) 0.0050(11) -0.0115(11)
C(28) 0.0360(16) 0.072(2) 0.079(2) -0.0110(15) 0.0213(16) -0.0184(19)

loop_
_atom_type_symbol
_atom_type_description
_atom_type_scat_dispersion_real
_atom_type_scat_dispersion_imag
_atom_type_scat_source
C C 0.003 0.002
;
International Tables for Crystallography
(1992, Vol. C, Tables 4.2.6.8 and 6.1.1.4)
;
H H 0.000 0.000
;
International Tables for Crystallography
(1992, Vol. C, Table 6.1.1.4)
;
N N 0.006 0.003
;
International Tables for Crystallography
(1992, Vol. C, Tables 4.2.6.8 and 6.1.1.4)
;
Cl Cl 0.148 0.159
;
International Tables for Crystallography
(1992, Vol. C, Tables 4.2.6.8 and 6.1.1.4)
;

loop_
_geom_angle_atom_site_label_1
_geom_angle_atom_site_label_2
_geom_angle_atom_site_label_3
_geom_angle
_geom_angle_publ_flag
C(1) N(1) C(6) 115.45(17) yes
C(1) N(2) C(2) 115.83(19) yes
C(2) N(3) C(3) 115.51(18) yes
C(3) N(4) C(4) 115.62(17) yes
C(4) N(5) C(5) 115.87(17) yes
C(5) N(6) C(6) 115.68(17) yes
C(20) N(7) C(22) 111.2(2) yes
C(20) N(7) C(24) 106.49(18) yes
C(20) N(7) C(26) 110.39(16) yes
C(22) N(7) C(24) 111.31(18) yes
C(22) N(7) C(26) 106.75(19) yes
C(24) N(7) C(26) 110.71(19) yes
N(1) C(1) N(2) 128.7(2) yes
N(1) C(1) C(8) 116.49(18) yes
N(2) C(1) C(8) 114.8(2) yes
N(2) C(2) N(3) 119.7(2) yes
N(2) C(2) C(7) 120.18(18) yes
N(3) C(2) C(7) 120.10(19) yes
N(3) C(3) N(4) 128.89(18) yes
N(3) C(3) C(9) 116.09(18) yes
N(4) C(3) C(9) 114.99(18) yes
N(4) C(4) N(5) 120.54(17) yes
N(4) C(4) C(7) 119.90(19) yes
N(5) C(4) C(7) 119.56(17) yes
N(5) C(5) N(6) 128.84(19) yes
N(5) C(5) C(10) 114.50(17) yes
N(6) C(5) C(10) 116.62(17) yes
N(1) C(6) N(6) 120.19(17) yes
N(1) C(6) C(7) 120.25(19) yes
N(6) C(6) C(7) 119.55(18) yes
C(2) C(7) C(4) 119.95(18) yes
C(2) C(7) C(6) 119.55(18) yes
C(4) C(7) C(6) 120.50(19) yes
C(1) C(8) C(11) 111.6(2) yes
C(1) C(8) C(12) 110.7(2) yes
C(1) C(8) C(13) 108.1(2) yes
C(11) C(8) C(12) 105.6(2) yes
C(11) C(8) C(13) 108.0(3) yes
C(12) C(8) C(13) 112.8(3) yes
C(3) C(9) C(14) 111.32(19) yes
C(3) C(9) C(15) 107.54(18) yes
C(3) C(9) C(16) 109.7(2) yes
C(14) C(9) C(15) 109.1(2) yes
C(14) C(9) C(16) 108.8(2) yes
C(15) C(9) C(16) 110.4(2) yes
C(5) C(10) C(17) 107.75(19) yes
C(5) C(10) C(18) 109.57(16) yes
C(5) C(10) C(19) 112.47(18) yes
C(17) C(10) C(18) 109.39(19) yes
C(17) C(10) C(19) 107.92(17) yes
C(18) C(10) C(19) 109.7(2) yes
N(7) C(20) C(21) 114.5(2) yes
N(7) C(22) C(23) 114.5(2) yes
N(7) C(24) C(25) 115.0(2) yes
N(7) C(26) C(27) 114.7(2) yes
C(L1) C(28) C(L2) 112.1(2) yes
C(8) C(11) H(1) 107.4 no
C(8) C(11) H(2) 109.5 no
C(8) C(11) H(3) 109.1 no
H(1) C(11) H(2) 109.8 no
H(1) C(11) H(3) 108.4 no
H(2) C(11) H(3) 112.5 no
C(8) C(12) H(4) 110.8 no
C(8) C(12) H(5) 107.0 no
C(8) C(12) H(6) 110.5 no
H(4) C(12) H(5) 107.0 no
H(4) C(12) H(6) 114.0 no
H(5) C(12) H(6) 107.2 no
C(8) C(13) H(7) 112.8 no
C(8) C(13) H(8) 108.3 no
C(8) C(13) H(9) 110.3 no
H(7) C(13) H(8) 109.0 no
H(7) C(13) H(9) 109.0 no
H(8) C(13) H(9) 107.3 no
C(9) C(14) H(10) 110.5 no
C(9) C(14) H(11) 110.2 no
C(9) C(14) H(12) 109.9 no
H(10) C(14) H(11) 109.1 no
H(10) C(14) H(12) 108.2 no
H(11) C(14) H(12) 108.8 no
C(9) C(15) H(13) 110.2 no
C(9) C(15) H(14) 110.6 no
C(9) C(15) H(15) 109.6 no
H(13) C(15) H(14) 110.1 no
H(13) C(15) H(15) 107.5 no
H(14) C(15) H(15) 108.7 no
C(9) C(16) H(16) 109.5 no
C(9) C(16) H(17) 110.2 no
C(9) C(16) H(18) 110.4 no
H(16) C(16) H(17) 109.3 no
H(16) C(16) H(18) 108.4 no
H(17) C(16) H(18) 109.0 no
C(10) C(17) H(19) 109.0 no
C(10) C(17) H(20) 109.4 no
C(10) C(17) H(21) 109.6 no
H(19) C(17) H(20) 108.9 no
H(19) C(17) H(21) 109.5 no
H(20) C(17) H(21) 110.4 no
C(10) C(18) H(22) 109.5 no
C(10) C(18) H(23) 109.4 no
C(10) C(18) H(24) 110.1 no
H(22) C(18) H(23) 108.6 no
H(22) C(18) H(24) 109.8 no
H(23) C(18) H(24) 109.5 no
C(10) C(19) H(25) 109.7 no
C(10) C(19) H(26) 109.9 no
C(10) C(19) H(27) 109.6 no
H(25) C(19) H(26) 109.1 no
H(25) C(19) H(27) 109.0 no
H(26) C(19) H(27) 109.4 no
N(7) C(20) H(40) 107.1 no
N(7) C(20) H(41) 107.6 no
C(21) C(20) H(40) 109.0 no
C(21) C(20) H(41) 109.4 no
H(40) C(20) H(41) 109.2 no
C(20) C(21) H(28) 110.8 no
C(20) C(21) H(29) 110.7 no
C(20) C(21) H(30) 110.8 no
H(28) C(21) H(29) 107.8 no
H(28) C(21) H(30) 108.2 no
H(29) C(21) H(30) 108.5 no
N(7) C(22) H(42) 108.4 no
N(7) C(22) H(43) 107.7 no
C(23) C(22) H(42) 109.0 no
C(23) C(22) H(43) 108.3 no
H(42) C(22) H(43) 108.7 no
C(22) C(23) H(31) 110.4 no
C(22) C(23) H(32) 109.5 no
C(22) C(23) H(33) 110.6 no
H(31) C(23) H(32) 108.8 no
H(31) C(23) H(33) 109.3 no
H(32) C(23) H(33) 108.3 no
N(7) C(24) H(44) 107.6 no
N(7) C(24) H(45) 108.5 no
C(25) C(24) H(44) 107.8 no
C(25) C(24) H(45) 108.5 no
H(44) C(24) H(45) 109.3 no
C(24) C(25) H(34) 110.4 no
C(24) C(25) H(35) 110.5 no
C(24) C(25) H(36) 109.7 no
H(34) C(25) H(35) 109.3 no
H(34) C(25) H(36) 108.2 no
H(35) C(25) H(36) 108.7 no
N(7) C(26) H(46) 108.4 no
N(7) C(26) H(47) 109.3 no
C(27) C(26) H(46) 107.9 no
C(27) C(26) H(47) 107.8 no
H(46) C(26) H(47) 108.6 no
C(26) C(27) H(37) 109.7 no
C(26) C(27) H(38) 108.9 no
C(26) C(27) H(39) 110.4 no
H(37) C(27) H(38) 108.8 no
H(37) C(27) H(39) 110.3 no
H(38) C(27) H(39) 108.6 no
C(L1) C(28) H(48) 108.1 no
C(L1) C(28) H(49) 109.5 no
C(L2) C(28) H(48) 108.6 no
C(L2) C(28) H(49) 110.0 no
H(48) C(28) H(49) 108.4 no

loop_
_geom_bond_atom_site_label_1
_geom_bond_atom_site_label_2
_geom_bond_distance
_geom_bond_publ_flag
C(L1) C(28) 1.748(3) yes
C(L2) C(28) 1.732(4) yes
N(1) C(1) 1.349(2) yes
N(1) C(6) 1.360(2) yes
N(2) C(1) 1.338(2) yes
N(2) C(2) 1.358(2) yes
N(3) C(2) 1.356(2) yes
N(3) C(3) 1.340(2) yes
N(4) C(3) 1.349(2) yes
N(4) C(4) 1.354(2) yes
N(5) C(4) 1.355(2) yes
N(5) C(5) 1.345(2) yes
N(6) C(5) 1.344(2) yes
N(6) C(6) 1.360(2) yes
N(7) C(20) 1.525(2) yes
N(7) C(22) 1.516(3) yes
N(7) C(24) 1.518(3) yes
N(7) C(26) 1.519(3) yes
C(1) C(8) 1.531(3) yes
C(2) C(7) 1.401(3) yes
C(3) C(9) 1.533(2) yes
C(4) C(7) 1.402(2) yes
C(5) C(10) 1.537(3) yes
C(6) C(7) 1.402(2) yes
C(8) C(11) 1.548(4) yes
C(8) C(12) 1.498(4) yes
C(8) C(13) 1.481(5) yes
C(9) C(14) 1.529(3) yes
C(9) C(15) 1.530(4) yes
C(9) C(16) 1.525(4) yes
C(10) C(17) 1.535(3) yes
C(10) C(18) 1.525(3) yes
C(10) C(19) 1.523(3) yes
C(20) C(21) 1.519(3) yes
C(22) C(23) 1.522(4) yes
C(24) C(25) 1.520(3) yes
C(26) C(27) 1.516(4) yes
C(11) H(1) 0.972 no
C(11) H(2) 0.925 no
C(11) H(3) 0.941 no
C(12) H(4) 0.927 no
C(12) H(5) 1.003 no
C(12) H(6) 0.923 no
C(13) H(7) 0.942 no
C(13) H(8) 0.964 no
C(13) H(9) 0.963 no
C(14) H(10) 0.956 no
C(14) H(11) 0.948 no
C(14) H(12) 0.960 no
C(15) H(13) 0.953 no
C(15) H(14) 0.939 no
C(15) H(15) 0.970 no
C(16) H(16) 0.954 no
C(16) H(17) 0.948 no
C(16) H(18) 0.958 no
C(17) H(19) 0.959 no
C(17) H(20) 0.948 no
C(17) H(21) 0.941 no
C(18) H(22) 0.953 no
C(18) H(23) 0.957 no
C(18) H(24) 0.943 no
C(19) H(25) 0.955 no
C(19) H(26) 0.950 no
C(19) H(27) 0.951 no
C(20) H(40) 0.958 no
C(20) H(41) 0.945 no
C(21) H(28) 0.961 no
C(21) H(29) 0.959 no
C(21) H(30) 0.953 no
C(22) H(42) 0.951 no
C(22) H(43) 0.958 no
C(23) H(31) 0.948 no
C(23) H(32) 0.960 no
C(23) H(33) 0.954 no
C(24) H(44) 0.956 no
C(24) H(45) 0.946 no
C(25) H(34) 0.954 no
C(25) H(35) 0.948 no
C(25) H(36) 0.961 no
C(26) H(46) 0.962 no
C(26) H(47) 0.949 no
C(27) H(37) 0.944 no
C(27) H(38) 0.964 no
C(27) H(39) 0.946 no
C(28) H(48) 0.969 no
C(28) H(49) 0.944 no

loop_
_geom_contact_atom_site_label_1
_geom_contact_atom_site_label_2
_geom_contact_distance
_geom_contact_site_symmetry_2
C(L1) C(19) 3.398(2) .
N(1) C(27) 3.581(2) 4_555
N(2) C(28) 3.406(5) 1_455
N(4) C(17) 3.582(2) 3_656
N(5) C(13) 3.446(4) 4_554
N(5) C(17) 3.343(3) 3_656
C(4) C(13) 3.294(5) 4_554
C(4) C(17) 3.357(3) 3_656
C(7) C(13) 3.586(5) 4_554
C(11) C(23) 3.571(5) .
C(13) N(5) 3.446(4) 4_555
C(13) C(4) 3.294(5) 4_555
C(13) C(7) 3.586(5) 4_555
C(14) C(27) 3.565(3) 1_455
C(16) C(16) 3.588(4) 3_555
C(17) N(4) 3.582(2) 3_656
C(17) N(5) 3.343(3) 3_656
C(17) C(4) 3.357(3) 3_656
C(19) C(L1) 3.398(2) .
C(23) C(11) 3.571(5) .
C(27) N(1) 3.581(2) 4_554
C(27) C(14) 3.565(3) 1_655
C(28) N(2) 3.406(5) 1_655
C(L1) H(10) 3.421 1_655
C(L1) H(11) 3.463 4_655
C(L1) H(25) 3.303 .
C(L1) H(26) 3.297 .
C(L1) H(27) 3.022 .
C(L1) H(34) 3.406 .
C(L1) H(35) 3.599 4_555
C(L1) H(36) 3.454 .
C(L1) H(38) 3.018 4_555
C(L1) H(43) 3.329 .
C(L1) H(44) 3.185 4_555
C(L1) H(46) 3.282 .
C(L2) H(5) 3.106 4_655
C(L2) H(14) 3.406 3_656
C(L2) H(20) 3.141 3_756
C(L2) H(24) 3.495 3_756
C(L2) H(29) 3.056 4_655
N(1) H(28) 2.941 .
N(1) H(29) 3.546 4_555
N(1) H(30) 3.195 4_555
N(1) H(37) 2.692 4_555
N(1) H(41) 3.538 4_555
N(1) H(42) 2.980 .
N(2) H(48) 2.503 1_455
N(2) H(49) 3.392 4_454
N(3) H(48) 3.070 1_455
N(3) H(49) 2.880 4_454
N(4) H(7) 3.440 4_554
N(4) H(9) 3.018 4_554
N(4) H(20) 3.278 3_656
N(4) H(21) 3.101 3_656
N(4) H(31) 3.332 2_645
N(4) H(45) 2.936 2_645
N(5) H(8) 3.384 4_554
N(5) H(9) 2.721 4_554
N(5) H(19) 3.167 3_656
N(5) H(20) 3.582 3_656
N(5) H(21) 2.805 3_656
N(5) H(32) 3.234 2_645
N(5) H(40) 2.926 2_645
N(6) H(8) 3.507 4_554
N(6) H(37) 3.025 4_555
N(6) H(41) 2.725 4_555
N(6) H(42) 3.557 .
N(6) H(47) 2.913 .
C(1) H(28) 3.350 .
C(1) H(30) 3.533 4_555
C(1) H(48) 3.393 1_455
C(2) H(48) 2.995 1_455
C(2) H(49) 3.105 4_454
C(3) H(49) 3.484 4_454
C(4) H(7) 3.223 4_554
C(4) H(8) 3.391 4_554
C(4) H(9) 2.715 4_554
C(4) H(19) 3.335 3_656
C(4) H(20) 3.220 3_656
C(4) H(21) 2.982 3_656
C(5) H(8) 3.397 4_554
C(5) H(9) 3.321 4_554
C(5) H(19) 3.373 3_656
C(5) H(21) 3.567 3_656
C(5) H(41) 3.270 4_555
C(5) H(47) 3.570 .
C(6) H(8) 3.519 4_554
C(6) H(28) 3.518 .
C(6) H(29) 3.339 4_555
C(6) H(30) 3.543 4_555
C(6) H(37) 3.184 4_555
C(6) H(41) 3.204 4_555
C(6) H(47) 3.539 .
C(7) H(7) 3.309 4_554
C(7) H(8) 3.454 4_554
C(7) H(9) 3.360 4_554
C(7) H(29) 3.539 4_555
C(11) H(3) 3.371 3_666
C(11) H(22) 3.424 2_655
C(11) H(23) 3.365 4_555
C(11) H(28) 3.162 .
C(11) H(32) 3.286 .
C(11) H(33) 3.203 .
C(11) H(42) 3.155 .
C(12) H(14) 3.489 2_555
C(12) H(16) 3.085 2_555
C(12) H(24) 3.384 2_655
C(12) H(35) 3.368 1_455
C(13) H(30) 3.262 4_555
C(13) H(48) 3.488 1_455
C(14) H(25) 3.474 1_455
C(14) H(26) 3.446 1_455
C(14) H(38) 3.388 1_455
C(14) H(39) 2.999 1_455
C(14) H(46) 3.461 1_455
C(15) H(25) 3.466 1_455
C(15) H(35) 3.259 2_645
C(15) H(45) 3.361 2_645
C(16) H(4) 3.547 2_545
C(16) H(16) 3.384 3_555
C(16) H(17) 3.266 3_555
C(16) H(18) 3.504 3_555
C(16) H(31) 3.263 2_645
C(16) H(35) 3.402 2_645
C(16) H(36) 3.583 2_645
C(16) H(45) 3.314 2_645
C(17) H(19) 3.275 3_656
C(17) H(21) 3.484 3_656
C(17) H(29) 3.114 2_645
C(17) H(40) 3.461 2_645
C(17) H(41) 3.543 4_555
C(18) H(2) 3.211 2_645
C(18) H(3) 3.594 4_554
C(18) H(5) 3.343 2_645
C(18) H(12) 3.565 1_655
C(18) H(32) 3.508 2_645
C(18) H(40) 3.561 2_645
C(19) H(10) 3.346 1_655
C(19) H(12) 3.568 1_655
C(19) H(41) 3.592 4_555
C(19) H(44) 3.360 4_555
C(19) H(46) 3.210 .
C(19) H(47) 3.305 .
C(20) H(19) 3.038 2_655
C(20) H(21) 3.221 4_554
C(20) H(22) 3.416 2_655
C(21) H(2) 3.264 .
C(21) H(8) 3.353 4_554
C(21) H(19) 3.126 2_655
C(21) H(22) 3.306 2_655
C(22) H(1) 3.380 .
C(22) H(2) 3.369 .
C(22) H(39) 3.502 4_555
C(23) H(1) 3.270 .
C(23) H(2) 3.165 .
C(23) H(4) 3.246 3_666
C(23) H(9) 3.580 3_666
C(23) H(18) 3.308 2_655
C(23) H(22) 3.551 2_655
C(24) H(15) 3.016 2_655
C(24) H(18) 3.172 2_655
C(24) H(27) 3.322 4_554
C(25) H(6) 3.232 1_655
C(25) H(15) 3.304 2_655
C(25) H(18) 3.115 2_655
C(26) H(10) 3.571 1_655
C(26) H(26) 2.768 .
C(27) H(1) 3.204 4_554
C(27) H(10) 3.472 1_655
C(27) H(11) 3.245 1_655
C(27) H(12) 3.362 1_655
C(27) H(26) 3.393 .
C(27) H(42) 3.425 4_554
C(27) H(43) 3.396 4_554
C(28) H(7) 3.082 1_655
H(1) C(22) 3.380 .
H(1) C(23) 3.270 .
H(1) C(27) 3.204 4_555
H(1) H(23) 2.900 4_555
H(1) H(28) 3.355 .
H(1) H(32) 3.256 .
H(1) H(33) 2.775 .
H(1) H(37) 2.852 4_555
H(1) H(39) 2.706 4_555
H(1) H(42) 2.711 .
H(2) C(18) 3.211 2_655
H(2) C(21) 3.264 .
H(2) C(22) 3.369 .
H(2) C(23) 3.165 .
H(2) H(3) 3.416 3_666
H(2) H(22) 2.657 2_655
H(2) H(23) 3.405 2_655
H(2) H(24) 3.086 2_655
H(2) H(28) 2.355 .
H(2) H(29) 3.545 .
H(2) H(32) 2.719 .
H(2) H(33) 3.043 .
H(2) H(42) 2.736 .
H(3) C(11) 3.371 3_666
H(3) C(18) 3.594 4_555
H(3) H(2) 3.416 3_666
H(3) H(3) 2.652 3_666
H(3) H(22) 3.445 2_655
H(3) H(22) 3.368 4_555
H(3) H(23) 3.558 2_655
H(3) H(23) 2.937 4_555
H(3) H(32) 3.449 .
H(3) H(32) 3.193 3_666
H(3) H(33) 3.296 .
H(3) H(33) 3.179 3_666
H(4) C(16) 3.547 2_555
H(4) C(23) 3.246 3_666
H(4) H(12) 3.391 2_555
H(4) H(14) 3.417 2_555
H(4) H(16) 2.598 2_555
H(4) H(24) 3.271 2_655
H(4) H(31) 3.124 3_666
H(4) H(32) 3.378 3_666
H(4) H(33) 2.710 3_666
H(5) C(L2) 3.106 4_454
H(5) C(18) 3.343 2_655
H(5) H(14) 3.038 2_555
H(5) H(16) 3.393 2_555
H(5) H(22) 3.400 2_655
H(5) H(24) 2.597 2_655
H(5) H(28) 3.471 .
H(5) H(35) 3.417 1_455
H(6) C(25) 3.232 1_455
H(6) H(14) 3.412 2_555
H(6) H(16) 2.891 2_555
H(6) H(17) 3.554 4_555
H(6) H(34) 3.509 1_455
H(6) H(35) 2.582 1_455
H(6) H(36) 3.139 1_455
H(6) H(48) 3.226 1_455
H(7) N(4) 3.440 4_555
H(7) C(4) 3.223 4_555
H(7) C(7) 3.309 4_555
H(7) C(28) 3.082 1_455
H(7) H(30) 3.334 4_555
H(7) H(48) 2.663 1_455
H(7) H(49) 2.713 1_455
H(8) N(5) 3.384 4_555
H(8) N(6) 3.507 4_555
H(8) C(4) 3.391 4_555
H(8) C(5) 3.397 4_555
H(8) C(6) 3.519 4_555
H(8) C(7) 3.454 4_555
H(8) C(21) 3.353 4_555
H(8) H(23) 3.331 4_555
H(8) H(29) 3.597 4_555
H(8) H(30) 2.442 4_555
H(8) H(37) 3.296 4_555
H(8) H(47) 3.216 4_555
H(9) N(4) 3.018 4_555
H(9) N(5) 2.721 4_555
H(9) C(4) 2.715 4_555
H(9) C(5) 3.321 4_555
H(9) C(7) 3.360 4_555
H(9) C(23) 3.580 3_666
H(9) H(22) 3.459 4_555
H(9) H(23) 3.309 4_555
H(9) H(31) 3.420 3_666
H(9) H(32) 3.087 3_666
H(10) C(L1) 3.421 1_455
H(10) C(19) 3.346 1_455
H(10) C(26) 3.571 1_455
H(10) C(27) 3.472 1_455
H(10) H(25) 2.937 1_455
H(10) H(26) 2.867 1_455
H(10) H(34) 3.092 1_455
H(10) H(38) 3.360 1_455
H(10) H(39) 3.038 1_455
H(10) H(46) 2.840 1_455
H(11) C(L1) 3.463 4_454
H(11) C(27) 3.245 1_455
H(11) H(33) 3.532 4_454
H(11) H(34) 3.378 1_455
H(11) H(38) 2.845 1_455
H(11) H(39) 2.826 1_455
H(11) H(43) 3.348 4_454
H(11) H(46) 3.472 1_455
H(11) H(49) 3.148 4_454
H(12) C(18) 3.565 1_455
H(12) C(19) 3.568 1_455
H(12) C(27) 3.362 1_455
H(12) H(4) 3.391 2_545
H(12) H(23) 3.168 1_455
H(12) H(24) 3.145 1_455
H(12) H(25) 3.195 1_455
H(12) H(26) 3.119 1_455
H(12) H(33) 2.967 4_454
H(12) H(38) 3.405 1_455
H(12) H(39) 2.601 1_455
H(12) H(46) 3.525 1_455
H(13) H(13) 3.403 3_556
H(13) H(20) 3.521 3_656
H(13) H(25) 2.957 1_455
H(14) C(L2) 3.406 3_656
H(14) C(12) 3.489 2_545
H(14) H(4) 3.417 2_545
H(14) H(5) 3.038 2_545
H(14) H(6) 3.412 2_545
H(14) H(24) 3.134 1_455
H(14) H(25) 3.197 1_455
H(14) H(35) 2.966 2_645
H(15) C(24) 3.016 2_645
H(15) C(25) 3.304 2_645
H(15) H(20) 3.400 3_656
H(15) H(21) 3.540 3_656
H(15) H(25) 3.415 3_656
H(15) H(27) 3.522 3_656
H(15) H(35) 2.741 2_645
H(15) H(44) 2.915 2_645
H(15) H(45) 2.508 2_645
H(16) C(12) 3.085 2_545
H(16) C(16) 3.384 3_555
H(16) H(4) 2.598 2_545
H(16) H(5) 3.393 2_545
H(16) H(6) 2.891 2_545
H(16) H(16) 3.443 3_555
H(16) H(17) 2.942 3_555
H(16) H(18) 3.207 3_555
H(16) H(31) 3.166 4_454
H(16) H(33) 3.298 4_454
H(16) H(35) 3.135 2_645
H(16) H(36) 3.416 2_645
H(17) C(16) 3.266 3_555
H(17) H(6) 3.554 4_554
H(17) H(16) 2.942 3_555
H(17) H(17) 3.204 3_555
H(17) H(18) 3.081 3_555
H(17) H(31) 3.434 2_645
H(17) H(31) 3.379 4_454
H(17) H(36) 3.073 4_454
H(18) C(16) 3.504 3_555
H(18) C(23) 3.308 2_645
H(18) C(24) 3.172 2_645
H(18) C(25) 3.115 2_645
H(18) H(16) 3.207 3_555
H(18) H(17) 3.081 3_555
H(18) H(31) 2.364 2_645
H(18) H(35) 2.895 2_645
H(18) H(36) 2.866 2_645
H(18) H(45) 2.452 2_645
H(19) N(5) 3.167 3_656
H(19) C(4) 3.335 3_656
H(19) C(5) 3.373 3_656
H(19) C(17) 3.275 3_656
H(19) C(20) 3.038 2_645
H(19) C(21) 3.126 2_645
H(19) H(19) 2.960 3_656
H(19) H(21) 2.782 3_656
H(19) H(28) 3.539 2_645
H(19) H(29) 2.489 2_645
H(19) H(40) 2.567 2_645
H(19) H(41) 3.033 2_645
H(20) C(L2) 3.141 3_756
H(20) N(4) 3.278 3_656
H(20) N(5) 3.582 3_656
H(20) C(4) 3.220 3_656
H(20) H(13) 3.521 3_656
H(20) H(15) 3.400 3_656
H(20) H(29) 2.894 2_645
H(21) N(4) 3.101 3_656
H(21) N(5) 2.805 3_656
H(21) C(4) 2.982 3_656
H(21) C(5) 3.567 3_656
H(21) C(17) 3.484 3_656
H(21) C(20) 3.221 4_555
H(21) H(15) 3.540 3_656
H(21) H(19) 2.782 3_656
H(21) H(21) 3.395 3_656
H(21) H(40) 2.815 4_555
H(21) H(41) 2.750 4_555
H(21) H(44) 3.335 4_555
H(21) H(45) 3.282 4_555
H(22) C(11) 3.424 2_645
H(22) C(20) 3.416 2_645
H(22) C(21) 3.306 2_645
H(22) C(23) 3.551 2_645
H(22) H(2) 2.657 2_645
H(22) H(3) 3.445 2_645
H(22) H(3) 3.368 4_554
H(22) H(5) 3.400 2_645
H(22) H(9) 3.459 4_554
H(22) H(28) 3.005 2_645
H(22) H(29) 3.076 2_645
H(22) H(32) 2.605 2_645
H(22) H(40) 2.702 2_645
H(23) C(11) 3.365 4_554
H(23) H(1) 2.900 4_554
H(23) H(2) 3.405 2_645
H(23) H(3) 3.558 2_645
H(23) H(3) 2.937 4_554
H(23) H(8) 3.331 4_554
H(23) H(9) 3.309 4_554
H(23) H(12) 3.168 1_655
H(23) H(39) 3.038 .
H(24) C(L2) 3.495 3_756
H(24) C(12) 3.384 2_645
H(24) H(2) 3.086 2_645
H(24) H(4) 3.271 2_645
H(24) H(5) 2.597 2_645
H(24) H(12) 3.145 1_655
H(24) H(14) 3.134 1_655
H(24) H(29) 3.472 2_645
H(25) C(L1) 3.303 .
H(25) C(14) 3.474 1_655
H(25) C(15) 3.466 1_655
H(25) H(10) 2.937 1_655
H(25) H(12) 3.195 1_655
H(25) H(13) 2.957 1_655
H(25) H(14) 3.197 1_655
H(25) H(15) 3.415 3_656
H(25) H(44) 3.586 4_555
H(26) C(L1) 3.297 .
H(26) C(14) 3.446 1_655
H(26) C(26) 2.768 .
H(26) C(27) 3.393 .
H(26) H(10) 2.867 1_655
H(26) H(12) 3.119 1_655
H(26) H(39) 2.988 .
H(26) H(46) 2.320 .
H(26) H(47) 2.452 .
H(27) C(L1) 3.022 .
H(27) C(24) 3.322 4_555
H(27) H(15) 3.522 3_656
H(27) H(37) 3.419 4_555
H(27) H(38) 3.120 4_555
H(27) H(41) 2.808 4_555
H(27) H(44) 2.445 4_555
H(27) H(45) 3.482 4_555
H(27) H(46) 3.428 .
H(27) H(47) 3.532 .
H(28) N(1) 2.941 .
H(28) C(1) 3.350 .
H(28) C(6) 3.518 .
H(28) C(11) 3.162 .
H(28) H(1) 3.355 .
H(28) H(2) 2.355 .
H(28) H(5) 3.471 .
H(28) H(19) 3.539 2_655
H(28) H(22) 3.005 2_655
H(29) C(L2) 3.056 4_454
H(29) N(1) 3.546 4_554
H(29) C(6) 3.339 4_554
H(29) C(7) 3.539 4_554
H(29) C(17) 3.114 2_655
H(29) H(2) 3.545 .
H(29) H(8) 3.597 4_554
H(29) H(19) 2.489 2_655
H(29) H(20) 2.894 2_655
H(29) H(22) 3.076 2_655
H(29) H(24) 3.472 2_655
H(30) N(1) 3.195 4_554
H(30) C(1) 3.533 4_554
H(30) C(6) 3.543 4_554
H(30) C(13) 3.262 4_554
H(30) H(7) 3.334 4_554
H(30) H(8) 2.442 4_554
H(31) N(4) 3.332 2_655
H(31) C(16) 3.263 2_655
H(31) H(4) 3.124 3_666
H(31) H(9) 3.420 3_666
H(31) H(16) 3.166 4_655
H(31) H(17) 3.434 2_655
H(31) H(17) 3.379 4_655
H(31) H(18) 2.364 2_655
H(32) N(5) 3.234 2_655
H(32) C(11) 3.286 .
H(32) C(18) 3.508 2_655
H(32) H(1) 3.256 .
H(32) H(2) 2.719 .
H(32) H(3) 3.449 .
H(32) H(3) 3.193 3_666
H(32) H(4) 3.378 3_666
H(32) H(9) 3.087 3_666
H(32) H(22) 2.605 2_655
H(33) C(11) 3.203 .
H(33) H(1) 2.775 .
H(33) H(2) 3.043 .
H(33) H(3) 3.296 .
H(33) H(3) 3.179 3_666
H(33) H(4) 2.710 3_666
H(33) H(11) 3.532 4_655
H(33) H(12) 2.967 4_655
H(33) H(16) 3.298 4_655
H(33) H(39) 3.083 4_555
H(34) C(L1) 3.406 .
H(34) H(6) 3.509 1_655
H(34) H(10) 3.092 1_655
H(34) H(11) 3.378 1_655
H(34) H(48) 3.265 .
H(35) C(L1) 3.599 4_554
H(35) C(12) 3.368 1_655
H(35) C(15) 3.259 2_655
H(35) C(16) 3.402 2_655
H(35) H(5) 3.417 1_655
H(35) H(6) 2.582 1_655
H(35) H(14) 2.966 2_655
H(35) H(15) 2.741 2_655
H(35) H(16) 3.135 2_655
H(35) H(18) 2.895 2_655
H(36) C(L1) 3.454 .
H(36) C(16) 3.583 2_655
H(36) H(6) 3.139 1_655
H(36) H(16) 3.416 2_655
H(36) H(17) 3.073 4_655
H(36) H(18) 2.866 2_655
H(36) H(48) 3.325 .
H(37) N(1) 2.692 4_554
H(37) N(6) 3.025 4_554
H(37) C(6) 3.184 4_554
H(37) H(1) 2.852 4_554
H(37) H(8) 3.296 4_554
H(37) H(27) 3.419 4_554
H(37) H(42) 3.094 4_554
H(37) H(43) 3.436 4_554
H(38) C(L1) 3.018 4_554
H(38) C(14) 3.388 1_655
H(38) H(10) 3.360 1_655
H(38) H(11) 2.845 1_655
H(38) H(12) 3.405 1_655
H(38) H(27) 3.120 4_554
H(38) H(42) 3.433 4_554
H(38) H(43) 3.035 4_554
H(39) C(14) 2.999 1_655
H(39) C(22) 3.502 4_554
H(39) H(1) 2.706 4_554
H(39) H(10) 3.038 1_655
H(39) H(11) 2.826 1_655
H(39) H(12) 2.601 1_655
H(39) H(23) 3.038 .
H(39) H(26) 2.988 .
H(39) H(33) 3.083 4_554
H(39) H(42) 3.188 4_554
H(39) H(43) 3.153 4_554
H(40) N(5) 2.926 2_655
H(40) C(17) 3.461 2_655
H(40) C(18) 3.561 2_655
H(40) H(19) 2.567 2_655
H(40) H(21) 2.815 4_554
H(40) H(22) 2.702 2_655
H(41) N(1) 3.538 4_554
H(41) N(6) 2.725 4_554
H(41) C(5) 3.270 4_554
H(41) C(6) 3.204 4_554
H(41) C(17) 3.543 4_554
H(41) C(19) 3.592 4_554
H(41) H(19) 3.033 2_655
H(41) H(21) 2.750 4_554
H(41) H(27) 2.808 4_554
H(42) N(1) 2.980 .
H(42) N(6) 3.557 .
H(42) C(11) 3.155 .
H(42) C(27) 3.425 4_555
H(42) H(1) 2.711 .
H(42) H(2) 2.736 .
H(42) H(37) 3.094 4_555
H(42) H(38) 3.433 4_555
H(42) H(39) 3.188 4_555
H(43) C(L1) 3.329 .
H(43) C(27) 3.396 4_555
H(43) H(11) 3.348 4_655
H(43) H(37) 3.436 4_555
H(43) H(38) 3.035 4_555
H(43) H(39) 3.153 4_555
H(44) C(L1) 3.185 4_554
H(44) C(19) 3.360 4_554
H(44) H(15) 2.915 2_655
H(44) H(21) 3.335 4_554
H(44) H(25) 3.586 4_554
H(44) H(27) 2.445 4_554
H(45) N(4) 2.936 2_655
H(45) C(15) 3.361 2_655
H(45) C(16) 3.314 2_655
H(45) H(15) 2.508 2_655
H(45) H(18) 2.452 2_655
H(45) H(21) 3.282 4_554
H(45) H(27) 3.482 4_554
H(46) C(L1) 3.282 .
H(46) C(14) 3.461 1_655
H(46) C(19) 3.210 .
H(46) H(10) 2.840 1_655
H(46) H(11) 3.472 1_655
H(46) H(12) 3.525 1_655
H(46) H(26) 2.320 .
H(46) H(27) 3.428 .
H(47) N(6) 2.913 .
H(47) C(5) 3.570 .
H(47) C(6) 3.539 .
H(47) C(19) 3.305 .
H(47) H(8) 3.216 4_554
H(47) H(26) 2.452 .
H(47) H(27) 3.532 .
H(48) N(2) 2.503 1_655
H(48) N(3) 3.070 1_655
H(48) C(1) 3.393 1_655
H(48) C(2) 2.995 1_655
H(48) C(13) 3.488 1_655
H(48) H(6) 3.226 1_655
H(48) H(7) 2.663 1_655
H(48) H(34) 3.265 .
H(48) H(36) 3.325 .
H(49) N(2) 3.392 4_655
H(49) N(3) 2.880 4_655
H(49) C(2) 3.105 4_655
H(49) C(3) 3.484 4_655
H(49) H(7) 2.713 1_655
H(49) H(11) 3.148 4_655

loop_
_geom_torsion_atom_site_label_1
_geom_torsion_atom_site_label_2
_geom_torsion_atom_site_label_3
_geom_torsion_atom_site_label_4
_geom_torsion
C(1) N(1) C(6) N(6) -177.9(2)
C(1) N(1) C(6) C(7) 1.3(3)
C(6) N(1) C(1) N(2) -2.0(3)
C(6) N(1) C(1) C(8) 175.82(19)
C(1) N(2) C(2) N(3) -178.6(2)
C(1) N(2) C(2) C(7) 1.7(3)
C(2) N(2) C(1) N(1) 0.5(3)
C(2) N(2) C(1) C(8) -177.35(19)
C(2) N(3) C(3) N(4) -0.3(3)
C(2) N(3) C(3) C(9) 177.8(2)
C(3) N(3) C(2) N(2) -178.0(2)
C(3) N(3) C(2) C(7) 1.8(3)
C(3) N(4) C(4) N(5) -179.00(19)
C(3) N(4) C(4) C(7) 0.8(2)
C(4) N(4) C(3) N(3) -1.1(3)
C(4) N(4) C(3) C(9) -179.13(19)
C(4) N(5) C(5) N(6) -0.4(3)
C(4) N(5) C(5) C(10) 177.07(18)
C(5) N(5) C(4) N(4) 179.65(19)
C(5) N(5) C(4) C(7) -0.2(2)
C(5) N(6) C(6) N(1) 178.81(19)
C(5) N(6) C(6) C(7) -0.4(3)
C(6) N(6) C(5) N(5) 0.7(3)
C(6) N(6) C(5) C(10) -176.72(18)
C(20) N(7) C(22) C(23) -63.0(2)
C(22) N(7) C(20) C(21) -63.5(2)
C(20) N(7) C(24) C(25) -178.8(2)
C(24) N(7) C(20) C(21) 175.0(2)
C(20) N(7) C(26) C(27) 56.7(2)
C(26) N(7) C(20) C(21) 54.8(2)
C(22) N(7) C(24) C(25) 59.8(2)
C(24) N(7) C(22) C(23) 55.6(2)
C(22) N(7) C(26) C(27) 177.7(2)
C(26) N(7) C(22) C(23) 176.5(2)
C(24) N(7) C(26) C(27) -61.0(2)
C(26) N(7) C(24) C(25) -58.7(2)
N(1) C(1) C(8) C(11) 26.0(2)
N(1) C(1) C(8) C(12) 143.3(2)
N(1) C(1) C(8) C(13) -92.6(3)
N(2) C(1) C(8) C(11) -155.8(2)
N(2) C(1) C(8) C(12) -38.5(3)
N(2) C(1) C(8) C(13) 85.6(3)
N(2) C(2) C(7) C(4) 177.8(2)
N(2) C(2) C(7) C(6) -2.2(3)
N(3) C(2) C(7) C(4) -2.0(3)
N(3) C(2) C(7) C(6) 178.0(2)
N(3) C(3) C(9) C(14) 11.8(3)
N(3) C(3) C(9) C(15) -107.7(2)
N(3) C(3) C(9) C(16) 132.2(2)
N(4) C(3) C(9) C(14) -169.9(2)
N(4) C(3) C(9) C(15) 70.7(2)
N(4) C(3) C(9) C(16) -49.4(2)
N(4) C(4) C(7) C(2) 0.6(3)
N(4) C(4) C(7) C(6) -179.42(19)
N(5) C(4) C(7) C(2) -179.58(19)
N(5) C(4) C(7) C(6) 0.4(3)
N(5) C(5) C(10) C(17) -66.7(2)
N(5) C(5) C(10) C(18) 52.2(2)
N(5) C(5) C(10) C(19) 174.5(2)
N(6) C(5) C(10) C(17) 111.1(2)
N(6) C(5) C(10) C(18) -130.0(2)
N(6) C(5) C(10) C(19) -7.7(2)
N(1) C(6) C(7) C(2) 0.7(3)
N(1) C(6) C(7) C(4) -179.32(19)
N(6) C(6) C(7) C(2) 179.9(2)
N(6) C(6) C(7) C(4) -0.1(2)
